data_4135543
loop_
_publ_author_name
'Lv, Xiu-Liang'
'Feng, Liang'
'Xie, Lin-Hua'
'He, Tao'
'Wu, Wei'
'Wang, Kun-Yu'
'Si, Guangrui'
'Wang, Bin'
'Li, Jian-Rong'
'Zhou, Hong-Cai'

_publ_section_title
;
 Linker Desymmetrization: Access to a Series of Rare-Earth
 Tetracarboxylate Frameworks with Eight-Connected Hexanuclear Nodes
;
_journal_name_full 'Journal of the American Chemical Society'
_journal_paper_doi 10.1021/jacs.0c11546
_journal_year 2021
_chemical_formula_moiety 'C180 Eu18 O74'
_chemical_formula_sum 'C132 H66 Eu9 N0 O47'
_chemical_formula_weight 3771.48
_chemical_name_systematic
; 
Olex2 1.2 
(compiled 2018.05.29 svn.r3508 for OlexSys, GUI svn.r5506) 
;
_space_group_crystal_system trigonal
_space_group_IT_number 164
_space_group_name_Hall '-P 3 2"'
_space_group_name_H-M_alt 'P -3 m 1'
_atom_sites_solution_hydrogens geom
_atom_sites_solution_primary dual
_audit_creation_method SHELXL-2018/1
_cell_angle_alpha 90
_cell_angle_beta 90
_cell_angle_gamma 120
_cell_formula_units_Z 1
_cell_length_a 21.9714(5)
_cell_length_b 21.9714(5)
_cell_length_c 17.1198(9)
_cell_measurement_reflns_used 17234
_cell_measurement_temperature 293(2)
_cell_measurement_theta_max 72.724
_cell_measurement_theta_min 3.473
_cell_volume 7157.2(4)
_computing_molecular_graphics 'Olex2 (Dolomanov et al., 2009)'
_computing_publication_material 'Olex2 (Dolomanov et al., 2009)'
_computing_structure_refinement 'SHELXL-2018/1 (Sheldrick, 2018)'
_computing_structure_solution 'ShelXT (Sheldrick, 2015)'
_diffrn_ambient_temperature 293(2)
_diffrn_measured_fraction_theta_full 0.999
_diffrn_measured_fraction_theta_max 0.981
_diffrn_measurement_device_type 'multiwire proportional'
_diffrn_radiation_type CuK\a
_diffrn_radiation_wavelength 1.54178
_diffrn_reflns_av_R_equivalents 0.0846
_diffrn_reflns_av_unetI/netI 0.0691
_diffrn_reflns_Laue_measured_fraction_full 0.999
_diffrn_reflns_Laue_measured_fraction_max 0.981
_diffrn_reflns_limit_h_max 19
_diffrn_reflns_limit_h_min -25
_diffrn_reflns_limit_k_max 23
_diffrn_reflns_limit_k_min -20
_diffrn_reflns_limit_l_max 19
_diffrn_reflns_limit_l_min -20
_diffrn_reflns_number 17234
_diffrn_reflns_point_group_measured_fraction_full 0.999
_diffrn_reflns_point_group_measured_fraction_max 0.981
_diffrn_reflns_theta_full 67.679
_diffrn_reflns_theta_max 72.717
_diffrn_reflns_theta_min 3.473
_exptl_absorpt_coefficient_mu 14.198
_exptl_crystal_density_diffrn 0.875
_exptl_crystal_description block
_exptl_crystal_F_000 1801
_refine_diff_density_max 0.785
_refine_diff_density_min -0.982
_refine_diff_density_rms 0.112
_refine_ls_extinction_method none
_refine_ls_goodness_of_fit_ref 1.002
_refine_ls_hydrogen_treatment constr
_refine_ls_matrix_type full
_refine_ls_number_parameters 219
_refine_ls_number_reflns 5057
_refine_ls_number_restraints 466
_refine_ls_restrained_S_all 0.985
_refine_ls_R_factor_all 0.0877
_refine_ls_R_factor_gt 0.0615
_refine_ls_shift/su_max 0.001
_refine_ls_shift/su_mean 0.000
_refine_ls_structure_factor_coef Fsqd
_refine_ls_weighting_details 'w=1/[\s^2^(Fo^2^)+(0.1139P)^2^] where P=(Fo^2^+2Fc^2^)/3'
_refine_ls_weighting_scheme calc
_refine_ls_wR_factor_gt 0.1697
_refine_ls_wR_factor_ref 0.1882
_reflns_Friedel_coverage 0.000
_reflns_number_gt 3475
_reflns_number_total 5057
_reflns_threshold_expression 'I > 2\s(I)'
_cod_data_source_file ja0c11546_si_002.cif
_cod_data_source_block shelx
_cod_original_cell_volume 7157.2(5)
_cod_database_code 4135543
_shelx_shelxl_version_number 2018/1
_shelx_space_group_comment
; 
The symmetry employed for this shelxl refinement is uniquely defined 
by the following loop, which should always be used as a source of 
symmetry information in preference to the above space-group names. 
They are only intended as comments. 
;

loop_
_space_group_symop_operation_xyz
'x, y, z'
'-y, x-y, z'
'-x+y, -x, z'
'y, x, -z'
'x-y, -y, -z'
'-x, -x+y, -z'
'-x, -y, -z'
'y, -x+y, -z'
'x-y, x, -z'
'-y, -x, z'
'-x+y, y, z'
'x, x-y, z'

loop_
_atom_site_label
_atom_site_type_symbol
_atom_site_fract_x
_atom_site_fract_y
_atom_site_fract_z
_atom_site_U_iso_or_equiv
_atom_site_adp_type
_atom_site_occupancy
_atom_site_site_symmetry_order
_atom_site_calc_flag
_atom_site_refinement_flags_posn
_atom_site_refinement_flags_adp
_atom_site_refinement_flags_occupancy
_atom_site_disorder_assembly
_atom_site_disorder_group
C1 C 0.6117(4) 0.6116(4) 0.7877(4) 0.083(2) Uani 0.5 1 d . U P A 1
C2 C 0.6810(9) 0.6306(9) 0.7943(9) 0.087(4) Uani 0.5 1 d . U P A 1
H2 H 0.694564 0.607945 0.830297 0.105 Uiso 0.5 1 calc R U P A 1
C3 C 0.7316(8) 0.6841(8) 0.7472(9) 0.076(4) Uani 0.5 1 d . U P A 1
H3 H 0.778763 0.698456 0.755433 0.091 Uiso 0.5 1 calc R U P A 1
C4 C 0.7148(3) 0.7152(3) 0.6910(4) 0.0632(17) Uani 0.5 1 d . U P A 1
C5 C 0.6431(8) 0.7053(9) 0.6892(10) 0.081(4) Uani 0.5 1 d . U P A 1
H5 H 0.631916 0.732198 0.656668 0.097 Uiso 0.5 1 calc R U P A 1
C6 C 0.5923(9) 0.6535(10) 0.7388(10) 0.098(5) Uani 0.5 1 d . U P A 1
H6 H 0.546819 0.646093 0.740270 0.118 Uiso 0.5 1 calc R U P A 1
C7 C 0.7701(3) 0.7699(3) 0.6411(4) 0.0566(15) Uani 0.5 1 d . U P A 1
O1 O 0.8288(5) 0.7883(5) 0.6503(6) 0.066(2) Uani 0.5 1 d . U P A 1
O2 O 0.7449(4) 0.7995(4) 0.5883(5) 0.059(2) Uani 0.5 1 d . U P A 1
C11 C 0.6117(4) 0.6116(4) 0.7877(4) 0.083(2) Uani 0.5 1 d . U P A 2
C12 C 0.6516(9) 0.5926(8) 0.7394(10) 0.094(5) Uani 0.5 1 d . U P A 2
H12 H 0.643160 0.546645 0.739830 0.113 Uiso 0.5 1 calc R U P A 2
C13 C 0.7053(9) 0.6441(8) 0.6894(10) 0.085(4) Uani 0.5 1 d . U P A 2
H13 H 0.732730 0.633004 0.657634 0.103 Uiso 0.5 1 calc R U P A 2
C14 C 0.7148(3) 0.7152(3) 0.6910(4) 0.0632(17) Uani 0.5 1 d . U P A 2
C15 C 0.6835(8) 0.7322(8) 0.7478(9) 0.079(4) Uani 0.5 1 d . U P A 2
H15 H 0.697596 0.779263 0.755946 0.094 Uiso 0.5 1 calc R U P A 2
C16 C 0.6300(9) 0.6806(9) 0.7954(9) 0.085(4) Uani 0.5 1 d . U P A 2
H16 H 0.607185 0.693618 0.831875 0.102 Uiso 0.5 1 calc R U P A 2
C17 C 0.7701(3) 0.7699(3) 0.6411(4) 0.0566(15) Uani 0.5 1 d . U P A 2
O11 O 0.7992(5) 0.7446(4) 0.5895(6) 0.061(2) Uani 0.5 1 d . U P A 2
O12 O 0.7885(4) 0.8288(4) 0.6509(5) 0.0579(19) Uani 0.5 1 d . U P A 2
C31 C 0.5004(4) 0.4996(4) 0.7980(6) 0.092(5) Uani 1 2 d S TU P A .
H31 H 0.501098 0.498902 0.743710 0.111 Uiso 1 2 calc R U P . .
C32 C 0.5550(4) 0.5551(4) 0.8347(4) 0.089(3) Uani 1 1 d . U . . .
C33 C 0.5561(4) 0.5547(4) 0.9166(4) 0.085(3) Uani 1 1 d . U . . .
C34 C 0.6112(4) 0.6111(4) 0.9600(4) 0.104(4) Uani 1 1 d . U . . .
H34 H 0.647806 0.648269 0.933373 0.124 Uiso 1 1 calc R U . . .
C35 C 0.4999(4) 0.5001(4) 0.9583(5) 0.080(4) Uani 1 2 d S TU P . .
O31 O 0.87263(19) 0.87263(19) 0.500000 0.0385(11) Uani 1 2 d S TU P A .
O32 O 1.000000 1.000000 0.5813(4) 0.0172(13) Uani 1 6 d S TU P A .
O33 O 0.9563(4) 0.9126(9) 0.7494(8) 0.081(3) Uani 0.5 2 d S TU P A .
O34 O 1.0441(5) 0.9559(5) 0.7495(8) 0.087(3) Uani 0.5 2 d S TU P . .
O35 O 0.6508(8) 0.8254(4) 0.5004(10) 0.094(5) Uani 0.5 2 d S TU P A .
O41 O 1.06008(2) 0.93992(2) 0.61626(4) 0.0288(2) Uani 0.5 2 d S TU P A .
O42 O 0.93995(2) 0.87990(4) 0.61620(4) 0.0290(2) Uani 0.5 2 d S TU P . .
Eu1 Eu 1.06008(2) 0.93992(2) 0.61626(4) 0.0288(2) Uani 0.5 2 d S TU P A .
Eu2 Eu 0.93995(2) 0.87990(4) 0.61620(4) 0.0290(2) Uani 0.5 2 d S TU P . .
Eu3 Eu 0.78860(4) 0.89430(2) 0.49996(5) 0.0323(2) Uani 0.5 2 d S TU P . .

loop_
_atom_site_aniso_label
_atom_site_aniso_U_11
_atom_site_aniso_U_22
_atom_site_aniso_U_33
_atom_site_aniso_U_23
_atom_site_aniso_U_13
_atom_site_aniso_U_12
C1 0.066(4) 0.063(4) 0.047(3) 0.005(3) 0.010(3) -0.023(3)
C2 0.072(6) 0.071(9) 0.062(8) 0.021(6) 0.007(7) -0.006(7)
C3 0.048(6) 0.061(8) 0.080(8) 0.028(6) 0.008(6) -0.001(6)
C4 0.047(3) 0.044(3) 0.060(3) 0.013(3) 0.011(3) -0.007(3)
C5 0.054(6) 0.070(9) 0.088(9) 0.032(7) 0.015(7) 0.008(6)
C6 0.052(7) 0.097(10) 0.086(10) 0.030(7) 0.018(7) -0.007(7)
C7 0.041(3) 0.038(3) 0.059(3) 0.011(3) 0.010(3) -0.003(3)
O1 0.043(4) 0.045(5) 0.090(6) 0.033(4) 0.019(4) 0.007(3)
O2 0.045(4) 0.046(5) 0.068(5) 0.018(4) 0.014(4) 0.011(4)
C11 0.066(4) 0.063(4) 0.047(3) 0.005(3) 0.010(3) -0.023(3)
C12 0.090(10) 0.042(6) 0.095(10) 0.013(7) 0.029(7) -0.009(6)
C13 0.079(9) 0.055(6) 0.096(10) 0.020(7) 0.038(7) 0.014(7)
C14 0.047(3) 0.044(3) 0.060(3) 0.013(3) 0.011(3) -0.007(3)
C15 0.059(8) 0.056(7) 0.084(9) 0.006(6) 0.024(6) 0.001(6)
C16 0.072(9) 0.069(6) 0.067(8) 0.001(7) 0.023(7) -0.001(7)
C17 0.041(3) 0.038(3) 0.059(3) 0.011(3) 0.010(3) -0.003(3)
O11 0.046(4) 0.038(4) 0.077(6) 0.010(4) 0.023(4) 0.004(3)
O12 0.039(3) 0.038(4) 0.080(5) 0.019(4) 0.023(4) 0.007(3)
C31 0.071(4) 0.071(4) 0.046(5) -0.003(4) 0.003(4) -0.033(5)
C32 0.067(4) 0.068(4) 0.046(3) 0.003(3) 0.003(3) -0.030(4)
C33 0.068(5) 0.065(4) 0.045(3) 0.000(3) -0.001(3) -0.025(4)
C34 0.076(5) 0.075(5) 0.056(4) 0.002(4) 0.006(4) -0.040(4)
C35 0.061(4) 0.061(4) 0.048(5) -0.006(3) 0.006(3) -0.023(5)
O31 0.0272(16) 0.0272(16) 0.036(2) 0.0021(11) -0.0021(11) -0.0057(19)
O32 0.0128(18) 0.0128(18) 0.026(3) 0.000 0.000 0.0064(9)
O33 0.091(4) 0.094(5) 0.058(4) -0.002(3) -0.0008(17) 0.047(2)
O34 0.093(4) 0.093(4) 0.056(4) 0.002(2) -0.002(2) 0.033(4)
O35 0.056(6) 0.103(10) 0.106(12) -0.004(4) -0.008(7) 0.028(3)
O41 0.0241(3) 0.0241(3) 0.0386(4) 0.00393(14) -0.00393(14) 0.0123(3)
O42 0.0247(3) 0.0240(4) 0.0381(4) 0.0075(3) 0.00375(15) 0.01198(19)
Eu1 0.0241(3) 0.0241(3) 0.0386(4) 0.00393(14) -0.00393(14) 0.0123(3)
Eu2 0.0247(3) 0.0240(4) 0.0381(4) 0.0075(3) 0.00375(15) 0.01198(19)
Eu3 0.0235(4) 0.0317(3) 0.0391(4) -0.00006(16) -0.0001(3) 0.0117(2)

loop_
_atom_type_symbol
_atom_type_description
_atom_type_scat_dispersion_real
_atom_type_scat_dispersion_imag
_atom_type_scat_source
C C 0.0181 0.0091 'International Tables Vol C Tables 4.2.6.8 and 6.1.1.4'
H H 0.0000 0.0000 'International Tables Vol C Tables 4.2.6.8 and 6.1.1.4'
N N 0.0311 0.0180 'International Tables Vol C Tables 4.2.6.8 and 6.1.1.4'
O O 0.0492 0.0322 'International Tables Vol C Tables 4.2.6.8 and 6.1.1.4'
Eu Eu -8.9294 11.1857 'International Tables Vol C Tables 4.2.6.8 and 6.1.1.4'

loop_
_geom_angle_atom_site_label_1
_geom_angle_atom_site_label_2
_geom_angle_atom_site_label_3
_geom_angle
_geom_angle_site_symmetry_1
_geom_angle_site_symmetry_3
_geom_angle_publ_flag
C2 C1 C6 119.2(10) . . ?
C2 C1 C32 123.5(10) . . ?
C6 C1 C32 116.9(10) . . ?
C1 C2 C3 120.3(16) . . ?
C1 C2 H2 119.8 . . ?
C3 C2 H2 119.8 . . ?
C4 C3 C2 122.5(15) . . ?
C4 C3 H3 118.7 . . ?
C2 C3 H3 118.7 . . ?
C3 C4 C7 120.5(9) . . ?
C3 C4 C5 119.1(10) . . ?
C7 C4 C5 119.3(8) . . ?
C6 C5 C4 117.4(15) . . ?
C6 C5 H5 121.3 . . ?
C4 C5 H5 121.3 . . ?
C5 C6 C1 119.5(16) . . ?
C5 C6 H6 120.2 . . ?
C1 C6 H6 120.2 . . ?
O1 C7 O2 124.4(7) . . ?
O1 C7 C4 121.8(8) . . ?
O2 C7 C4 113.6(6) . . ?
C7 O1 Eu2 140.7(7) . . ?
C7 O1 Eu3 110.0(7) . 9_656 ?
Eu2 O1 Eu3 58.7(2) . 9_656 ?
C7 O2 Eu3 139.0(6) . . ?
C16 C11 C12 120.3(10) . . ?
C16 C11 C32 122.3(10) . . ?
C12 C11 C32 117.1(10) . . ?
C11 C12 C13 120.0(15) . . ?
C11 C12 H12 120.0 . . ?
C13 C12 H12 120.0 . . ?
C12 C13 C14 116.8(15) . . ?
C12 C13 H13 121.6 . . ?
C14 C13 H13 121.6 . . ?
C15 C14 C13 119.1(10) . . ?
C15 C14 C17 121.2(9) . . ?
C13 C14 C17 118.4(9) . . ?
C14 C15 C16 122.0(15) . . ?
C14 C15 H15 119.0 . . ?
C16 C15 H15 119.0 . . ?
C11 C16 C15 119.9(15) . . ?
C11 C16 H16 120.1 . . ?
C15 C16 H16 120.1 . . ?
O12 C17 O11 125.2(7) . . ?
O12 C17 C14 120.6(8) . . ?
O11 C17 C14 114.0(6) . . ?
C17 O11 Eu3 138.7(6) . 9_656 ?
C17 O11 Eu2 87.7(5) . . ?
Eu3 O11 Eu2 56.33(17) 9_656 . ?
C17 O12 Eu3 109.4(7) . . ?
C17 O12 Eu2 95.3(6) . . ?
Eu3 O12 Eu2 85.0(2) . . ?
C32 C31 C32 125.1(9) . 10_665 ?
C32 C31 H31 117.4 . . ?
C32 C31 H31 117.4 10_665 . ?
C31 C32 C33 117.7(6) . . ?
C31 C32 C11 119.7(7) . . ?
C33 C32 C11 122.6(6) . . ?
C31 C32 C1 119.7(7) . . ?
C33 C32 C1 122.6(6) . . ?
C32 C33 C35 120.0(6) . . ?
C32 C33 C34 121.5(6) . . ?
C35 C33 C34 118.4(7) . . ?
C34 C34 C33 121.2(4) 4_557 . ?
C34 C34 H34 119.4 4_557 . ?
C33 C34 H34 119.4 . . ?
C33 C35 C33 119.2(9) . 10_665 ?
C33 C35 C35 120.4(4) . 7_667 ?
C33 C35 C35 120.4(4) 10_665 7_667 ?
Eu3 O31 Eu3 142.4(2) 9_656 . ?
Eu3 O31 Eu2 70.38(3) 9_656 . ?
Eu3 O31 Eu2 123.55(3) . . ?
Eu3 O31 Eu1 70.40(3) 9_656 8_566 ?
Eu3 O31 Eu1 123.51(3) . 8_566 ?
Eu2 O31 Eu1 109.51(10) . 8_566 ?
Eu2 O32 Eu2 113.83(13) . 3_675 ?
Eu2 O32 Eu1 150.7(3) . 2_765 ?
Eu2 O32 Eu1 57.86(5) 3_675 2_765 ?
Eu2 O32 Eu1 57.86(5) . . ?
Eu2 O32 Eu1 150.7(3) 3_675 . ?
Eu1 O32 Eu1 113.82(13) 2_765 . ?
O34 O33 O34 120.8(16) 3_675 . ?
O34 O33 Eu2 97.5(7) 3_675 . ?
O34 O33 Eu2 97.5(7) . . ?
O34 O33 Eu1 118.6(9) 3_675 . ?
O34 O33 Eu1 49.8(6) . . ?
Eu2 O33 Eu1 47.7(2) . . ?
O33 O34 O33 119.2(16) . 2_765 ?
O33 O34 Eu1 97.4(7) . . ?
O33 O34 Eu1 97.4(7) 2_765 . ?
O33 O34 Eu2 49.8(6) . . ?
O33 O34 Eu2 117.9(9) 2_765 . ?
Eu1 O34 Eu2 47.6(2) . . ?
Eu2 Eu1 O42 119.95(4) . 2_765 ?
Eu2 Eu1 O12 155.1(2) . 2_765 ?
O42 Eu1 O12 80.8(2) 2_765 2_765 ?
Eu2 Eu1 O12 80.8(2) . 11_655 ?
O42 Eu1 O12 155.1(2) 2_765 11_655 ?
Eu2 Eu1 O34 82.6(2) . . ?
O42 Eu1 O34 82.6(2) 2_765 . ?
O12 Eu1 O34 87.0(4) 2_765 . ?
O12 Eu1 O34 87.0(4) 11_655 . ?
Eu2 Eu1 O32 61.04(3) . . ?
O42 Eu1 O32 61.04(3) 2_765 . ?
O12 Eu1 O32 141.8(2) 2_765 . ?
O12 Eu1 O32 141.8(2) 11_655 . ?
O34 Eu1 O32 89.7(5) . . ?
Eu2 Eu1 O31 62.01(3) . 9_656 ?
O42 Eu1 O31 121.67(9) 2_765 9_656 ?
O34 Eu1 O31 143.48(12) . 9_656 ?
O32 Eu1 O31 81.24(16) . 9_656 ?
Eu2 Eu1 O31 121.67(9) . 2_765 ?
O42 Eu1 O31 62.01(3) 2_765 2_765 ?
O34 Eu1 O31 143.48(12) . 2_765 ?
O32 Eu1 O31 81.24(16) . 2_765 ?
O31 Eu1 O31 70.09(8) 9_656 2_765 ?
Eu2 Eu1 Eu3 109.18(3) . 2_765 ?
O42 Eu1 Eu3 109.18(3) 2_765 2_765 ?
O34 Eu1 Eu3 153.9(5) . 2_765 ?
O32 Eu1 Eu3 116.42(16) . 2_765 ?
O31 Eu1 Eu3 49.26(5) 9_656 2_765 ?
O31 Eu1 Eu3 49.26(5) 2_765 2_765 ?
Eu2 Eu1 O1 164.6(2) . 2_765 ?
O42 Eu1 O1 50.29(18) 2_765 2_765 ?
O34 Eu1 O1 84.0(3) . 2_765 ?
O32 Eu1 O1 111.30(19) . 2_765 ?
O31 Eu1 O1 132.2(2) 9_656 2_765 ?
O31 Eu1 O1 67.0(2) 2_765 2_765 ?
Eu3 Eu1 O1 86.2(2) 2_765 2_765 ?
Eu2 Eu1 O1 50.29(18) . 11_655 ?
O42 Eu1 O1 164.6(2) 2_765 11_655 ?
O34 Eu1 O1 84.0(3) . 11_655 ?
O32 Eu1 O1 111.30(19) . 11_655 ?
O31 Eu1 O1 67.0(2) 9_656 11_655 ?
O31 Eu1 O1 132.2(2) 2_765 11_655 ?
Eu3 Eu1 O1 86.2(2) 2_765 11_655 ?
O1 Eu1 O1 135.5(4) 2_765 11_655 ?
O41 Eu2 Eu1 120.05(4) 3_675 . ?
O41 Eu2 O1 80.8(2) 3_675 . ?
Eu1 Eu2 O1 155.0(2) . . ?
O41 Eu2 O1 155.0(2) 3_675 11_655 ?
Eu1 Eu2 O1 80.8(2) . 11_655 ?
O1 Eu2 O1 76.0(5) . 11_655 ?
O41 Eu2 O33 82.4(2) 3_675 . ?
Eu1 Eu2 O33 82.4(2) . . ?
O1 Eu2 O33 87.4(4) . . ?
O1 Eu2 O33 87.4(4) 11_655 . ?
O41 Eu2 O32 61.10(3) 3_675 . ?
Eu1 Eu2 O32 61.10(3) . . ?
O1 Eu2 O32 141.8(2) . . ?
O1 Eu2 O32 141.8(2) 11_655 . ?
O33 Eu2 O32 89.4(4) . . ?
O41 Eu2 O31 62.04(3) 3_675 . ?
Eu1 Eu2 O31 121.75(9) . . ?
O1 Eu2 O31 78.9(3) . . ?
O1 Eu2 O31 121.0(3) 11_655 . ?
O33 Eu2 O31 143.40(11) . . ?
O32 Eu2 O31 81.28(16) . . ?
O41 Eu2 O31 121.75(9) 3_675 9_656 ?
Eu1 Eu2 O31 62.04(3) . 9_656 ?
O1 Eu2 O31 121.0(3) . 9_656 ?
O1 Eu2 O31 78.9(3) 11_655 9_656 ?
O33 Eu2 O31 143.40(11) . 9_656 ?
O32 Eu2 O31 81.28(16) . 9_656 ?
O31 Eu2 O31 70.11(8) . 9_656 ?
O41 Eu2 Eu3 109.21(3) 3_675 9_656 ?
Eu1 Eu2 Eu3 109.21(3) . 9_656 ?
O1 Eu2 Eu3 72.4(3) . 9_656 ?
O1 Eu2 Eu3 72.4(3) 11_655 9_656 ?
O33 Eu2 Eu3 154.1(4) . 9_656 ?
O32 Eu2 Eu3 116.49(16) . 9_656 ?
O31 Eu2 Eu3 49.28(5) . 9_656 ?
O31 Eu2 Eu3 49.28(5) 9_656 9_656 ?
O41 Eu2 O12 50.31(17) 3_675 . ?
Eu1 Eu2 O12 164.42(19) . . ?
O33 Eu2 O12 83.9(2) . . ?
O32 Eu2 O12 111.38(17) . . ?
O31 Eu2 O12 67.20(19) . . ?
O31 Eu2 O12 132.43(19) 9_656 . ?
Eu3 Eu2 O12 86.31(19) 9_656 . ?
O41 Eu2 O12 164.42(19) 3_675 11_655 ?
Eu1 Eu2 O12 50.31(17) . 11_655 ?
O1 Eu2 O12 106.1(3) . 11_655 ?
O1 Eu2 O12 30.5(3) 11_655 11_655 ?
O33 Eu2 O12 83.9(2) . 11_655 ?
O32 Eu2 O12 111.39(17) . 11_655 ?
O31 Eu2 O12 132.43(19) . 11_655 ?
O31 Eu2 O12 67.20(19) 9_656 11_655 ?
Eu3 Eu2 O12 86.31(19) 9_656 11_655 ?
O31 Eu3 O31 82.4(2) 8_566 . ?
O31 Eu3 O2 135.5(2) 8_566 . ?
O31 Eu3 O2 79.5(2) . . ?
O31 Eu3 O2 79.5(2) 8_566 12_565 ?
O31 Eu3 O2 135.5(2) . 12_565 ?
O2 Eu3 O2 85.7(5) . 12_565 ?
O31 Eu3 O11 79.6(2) 8_566 8_566 ?
O31 Eu3 O11 135.4(2) . 8_566 ?
O2 Eu3 O11 138.7(3) . 8_566 ?
O2 Eu3 O11 80.1(3) 12_565 8_566 ?
O31 Eu3 O11 135.4(2) 8_566 4_556 ?
O31 Eu3 O11 79.6(2) . 4_556 ?
O2 Eu3 O11 80.1(3) . 4_556 ?
O2 Eu3 O11 138.7(3) 12_565 4_556 ?
O31 Eu3 O35 138.81(11) 8_566 . ?
O31 Eu3 O35 138.81(11) . . ?
O2 Eu3 O35 69.2(3) . . ?
O2 Eu3 O35 69.2(3) 12_565 . ?
O11 Eu3 O35 69.5(4) 8_566 . ?
O11 Eu3 O35 69.5(4) 4_556 . ?
O31 Eu3 O42 60.35(6) 8_566 8_566 ?
O31 Eu3 O42 60.34(6) . 8_566 ?
O2 Eu3 O42 135.7(2) . 8_566 ?
O2 Eu3 O42 135.7(2) 12_565 8_566 ?
O35 Eu3 O42 131.3(4) . 8_566 ?
O31 Eu3 O41 60.34(6) 8_566 3_675 ?
O31 Eu3 O41 60.34(6) . 3_675 ?
O2 Eu3 O41 75.4(2) . 3_675 ?
O2 Eu3 O41 75.4(2) 12_565 3_675 ?
O35 Eu3 O41 130.9(4) . 3_675 ?
O42 Eu3 O41 97.78(3) 8_566 3_675 ?
O31 Eu3 O1 71.37(19) 8_566 8_566 ?
O31 Eu3 O1 108.82(19) . 8_566 ?
O2 Eu3 O1 153.1(3) . 8_566 ?
O2 Eu3 O1 103.2(3) 12_565 8_566 ?
O11 Eu3 O1 26.6(3) 8_566 8_566 ?
O11 Eu3 O1 76.5(3) 4_556 8_566 ?
O35 Eu3 O1 90.1(4) . 8_566 ?
O42 Eu3 O1 48.97(18) 8_566 8_566 ?
O41 Eu3 O1 131.24(18) 3_675 8_566 ?
O31 Eu3 O1 108.8(2) 8_566 4_556 ?
O31 Eu3 O1 71.37(18) . 4_556 ?
O2 Eu3 O1 103.2(3) . 4_556 ?
O2 Eu3 O1 153.1(3) 12_565 4_556 ?
O35 Eu3 O1 90.1(4) . 4_556 ?
O42 Eu3 O1 48.97(18) 8_566 4_556 ?
O41 Eu3 O1 131.24(18) 3_675 4_556 ?
O1 Eu3 O1 58.4(4) 8_566 4_556 ?
O31 Eu3 O12 108.70(18) 8_566 . ?
O31 Eu3 O12 71.35(17) . . ?
O11 Eu3 O12 153.3(3) 8_566 . ?
O11 Eu3 O12 103.5(3) 4_556 . ?
O35 Eu3 O12 89.8(4) . . ?
O42 Eu3 O12 131.20(17) 8_566 . ?
O41 Eu3 O12 48.85(17) 3_675 . ?

loop_
_geom_bond_atom_site_label_1
_geom_bond_atom_site_label_2
_geom_bond_distance
_geom_bond_site_symmetry_2
_geom_bond_publ_flag
C1 C2 1.37(2) . ?
C1 C6 1.46(2) . ?
C1 C32 1.481(9) . ?
C2 C3 1.400(18) . ?
C2 H2 0.9300 . ?
C3 C4 1.336(17) . ?
C3 H3 0.9300 . ?
C4 C7 1.478(8) . ?
C4 C5 1.480(18) . ?
C5 C6 1.412(19) . ?
C5 H5 0.9300 . ?
C6 H6 0.9300 . ?
C7 O1 1.154(11) . ?
C7 O2 1.381(11) . ?
O1 Eu2 2.332(8) . ?
O1 Eu3 2.946(10) 9_656 ?
O2 Eu3 2.356(8) . ?
C11 C16 1.37(2) . ?
C11 C12 1.41(2) . ?
C11 C32 1.481(9) . ?
C12 C13 1.439(19) . ?
C12 H12 0.9300 . ?
C13 C14 1.469(18) . ?
C13 H13 0.9300 . ?
C14 C15 1.347(17) . ?
C14 C17 1.478(8) . ?
C15 C16 1.415(19) . ?
C15 H15 0.9300 . ?
C16 H16 0.9300 . ?
C17 O12 1.160(11) . ?
C17 O11 1.361(11) . ?
O11 Eu3 2.372(8) 9_656 ?
O11 Eu2 3.069(8) . ?
O12 Eu3 2.957(9) . ?
O12 Eu2 2.992(8) . ?
C31 C32 1.363(8) . ?
C31 C32 1.363(8) 10_665 ?
C31 H31 0.9300 . ?
C32 C33 1.403(10) . ?
C33 C35 1.411(8) . ?
C33 C34 1.433(9) . ?
C34 C34 1.368(14) 4_557 ?
C34 H34 0.9300 . ?
C35 C35 1.429(18) 7_667 ?
O31 Eu3 2.1246(15) 9_656 ?
O31 Eu3 2.1247(15) . ?
O31 Eu2 2.4361(15) . ?
O31 Eu1 2.4368(15) 8_566 ?
O32 Eu2 2.3621(19) . ?
O32 Eu2 2.3622(19) 3_675 ?
O32 Eu1 2.3634(19) 2_765 ?
O32 Eu1 2.3634(19) . ?
O33 O34 1.670(12) 3_675 ?
O33 O34 1.670(12) . ?
O33 Eu2 2.363(14) . ?
O33 Eu1 3.063(11) . ?
O34 Eu1 2.361(15) . ?
O34 Eu2 3.067(11) . ?
O35 Eu3 2.621(15) . ?
Eu1 Eu2 2.2858(5) . ?
Eu1 Eu3 2.6416(11) 2_765 ?
Eu2 Eu3 2.6404(11) 9_656 ?
